data_2242890
loop_
_publ_author_name
'Harlow, Richard L.'
'Oliver, Allen G.'
'Baker, Jonathan M.'
'Marshall, William J.'
'Sammes, Michael P.'

_publ_section_title
;
 Comparison of the C---H&#x00B7;&#x00B7;&#x00B7;O bonding in two
 crystalline phases of 1,4-dithiane 1,1,4,4-tetraoxide
;
_journal_coeditor_code JJ2210
_journal_issue 5
_journal_name_full 'Acta Crystallographica Section E'
_journal_page_first 576
_journal_page_last 579
_journal_paper_doi 10.1107/S2056989019004407
_journal_volume 75
_journal_year 2019
_chemical_formula_moiety 'C4 H8 O4 S2'
_chemical_formula_sum 'C4 H8 O4 S2'
_chemical_formula_weight 184.22
_chemical_name_systematic
;
1,4-Dithiane 1,1,4,4-tetraoxide
;
_space_group_crystal_system monoclinic
_space_group_IT_number 12
_space_group_name_Hall '-C 2y'
_space_group_name_H-M_alt 'C 1 2/m 1'
_symmetry_space_group_name_Hall '-C 2y'
_symmetry_space_group_name_H-M 'C 1 2/m 1'
_atom_sites_solution_hydrogens difmap
_atom_sites_solution_primary dual
_atom_sites_solution_secondary difmap
_audit_creation_method
;
Olex2 1.2
(compiled May 18 2018 14:05:52 for OlexSys, GUI svn.r5506)
;
_cell_angle_alpha 90
_cell_angle_beta 105.894(10)
_cell_angle_gamma 90
_cell_formula_units_Z 2
_cell_length_a 9.073(8)
_cell_length_b 7.077(6)
_cell_length_c 5.597(5)
_cell_measurement_reflns_used 999
_cell_measurement_temperature 233(2)
_cell_measurement_theta_max 27.71
_cell_measurement_theta_min 3.71
_cell_volume 345.6(5)
_computing_cell_refinement
;
SAINT (Bruker, 2016)
;
_computing_data_collection
;
APEX3 (Bruker, 2016)
;
_computing_data_reduction
;
SAINT (Bruker, 2016)
;
_computing_molecular_graphics
;
<i>OLEX2</i> (Dolomanov <i>et al.</i>,  2009), Crystalmaker (Palmer,
2014)
;
_computing_publication_material
;
<i>OLEX2</i> (Dolomanov <i>et al.</i>,  2009) and publCIF (Westrip, 2010)
;
_computing_structure_refinement
;
ShelXL (Sheldrick, 2015)
;
_computing_structure_solution
;
<i>OLEX2</i> (Dolomanov <i>et al.</i>,  2009)
;
_diffrn_ambient_temperature 233.15
_diffrn_measured_fraction_theta_full 0.994
_diffrn_measured_fraction_theta_max 0.989
_diffrn_measurement_device_type 'APEXII CCD'
_diffrn_measurement_method \q/2\q
_diffrn_radiation_type MoK\a
_diffrn_radiation_wavelength 0.71073
_diffrn_reflns_av_unetI/netI 0.0120
_diffrn_reflns_limit_h_max 11
_diffrn_reflns_limit_h_min -11
_diffrn_reflns_limit_k_max 9
_diffrn_reflns_limit_k_min 0
_diffrn_reflns_limit_l_max 7
_diffrn_reflns_limit_l_min 0
_diffrn_reflns_number 433
_diffrn_reflns_theta_full 25.242
_diffrn_reflns_theta_max 27.619
_diffrn_reflns_theta_min 3.707
_exptl_absorpt_coefficient_mu 0.720
_exptl_absorpt_correction_T_max 0.787
_exptl_absorpt_correction_T_min 0.747
_exptl_absorpt_correction_type multi-scan
_exptl_absorpt_process_details
;
(SADABS; Krause <i>et al.</i>,  2015)
;
_exptl_crystal_colour colorless
_exptl_crystal_density_diffrn 1.770
_exptl_crystal_description 'irregular block'
_exptl_crystal_F_000 192
_exptl_crystal_size_max 0.43
_exptl_crystal_size_mid 0.35
_exptl_crystal_size_min 0.35
_refine_diff_density_max 0.317
_refine_diff_density_min -0.318
_refine_ls_extinction_method none
_refine_ls_goodness_of_fit_ref 1.193
_refine_ls_hydrogen_treatment refall
_refine_ls_matrix_type full
_refine_ls_number_parameters 37
_refine_ls_number_reflns 433
_refine_ls_number_restraints 0
_refine_ls_restrained_S_all 1.193
_refine_ls_R_factor_all 0.0226
_refine_ls_R_factor_gt 0.0225
_refine_ls_shift/su_max 0.001
_refine_ls_shift/su_mean 0.000
_refine_ls_structure_factor_coef Fsqd
_refine_ls_weighting_details 'w=1/[\s^2^(Fo^2^)+(0.0297P)^2^+0.2882P] where P=(Fo^2^+2Fc^2^)/3'
_refine_ls_weighting_scheme calc
_refine_ls_wR_factor_gt 0.0671
_refine_ls_wR_factor_ref 0.0672
_reflns_number_gt 428
_reflns_number_total 433
_reflns_threshold_expression 'I > 2\s(I)'
_cod_data_source_file jj2210sup1.cif
_cod_data_source_block 14-disulphone-phase1
_cod_database_code 2242890
_shelx_space_group_comment
;
The symmetry employed for this shelxl refinement is uniquely defined
by the following loop, which should always be used as a source of
symmetry information in preference to the above space-group names.
They are only intended as comments.
;
_shelx_estimated_absorpt_t_min 0.747
_shelx_estimated_absorpt_t_max 0.787

loop_
_space_group_symop_operation_xyz
'x, y, z'
'-x, y, -z'
'x+1/2, y+1/2, z'
'-x+1/2, y+1/2, -z'
'-x, -y, -z'
'x, -y, z'
'-x+1/2, -y+1/2, -z'
'x+1/2, -y+1/2, z'

loop_
_atom_site_type_symbol
_atom_site_label
_atom_site_fract_x
_atom_site_fract_y
_atom_site_fract_z
_atom_site_U_iso_or_equiv
_atom_site_adp_type
_atom_site_calc_flag
_atom_site_occupancy
S S1 0.65320(6) 0.500000 0.24835(9) 0.01721(19) Uani d 1
O O1 0.6955(2) 0.500000 0.5165(3) 0.0273(4) Uani d 1
O O2 0.77466(18) 0.500000 0.1266(3) 0.0258(4) Uani d 1
C C1 0.53198(17) 0.3028(2) 0.1408(3) 0.0198(3) Uani d 1
H H1A 0.454(2) 0.305(3) 0.225(4) 0.024(5) Uiso d 1
H H1B 0.590(2) 0.200(3) 0.192(4) 0.028(5) Uiso d 1

loop_
_atom_site_aniso_label
_atom_site_aniso_U_11
_atom_site_aniso_U_22
_atom_site_aniso_U_33
_atom_site_aniso_U_12
_atom_site_aniso_U_13
_atom_site_aniso_U_23
S1 0.0144(3) 0.0179(3) 0.0173(3) 0.000 0.0010(2) 0.000
O1 0.0270(8) 0.0319(10) 0.0183(8) 0.000 -0.0017(7) 0.000
O2 0.0166(8) 0.0289(9) 0.0326(9) 0.000 0.0080(7) 0.000
C1 0.0193(7) 0.0158(7) 0.0217(8) -0.0011(5) 0.0015(6) 0.0026(6)

loop_
_atom_type_symbol
_atom_type_description
_atom_type_scat_dispersion_real
_atom_type_scat_dispersion_imag
_atom_type_scat_source
C C 0.0033 0.0016 'International Tables Vol C Tables 4.2.6.8 and 6.1.1.4'
H H 0.0000 0.0000 'International Tables Vol C Tables 4.2.6.8 and 6.1.1.4'
O O 0.0106 0.0060 'International Tables Vol C Tables 4.2.6.8 and 6.1.1.4'
S S 0.1246 0.1234 'International Tables Vol C Tables 4.2.6.8 and 6.1.1.4'

loop_
_geom_angle_atom_site_label_1
_geom_angle_atom_site_label_2
_geom_angle_atom_site_label_3
_geom_angle_site_symmetry_1
_geom_angle_site_symmetry_3
_geom_angle
O1 S1 O2 . . 118.03(11)
O1 S1 C1 . 6_565 108.42(7)
O1 S1 C1 . . 108.42(7)
O2 S1 C1 . 6_565 108.74(8)
O2 S1 C1 . . 108.74(8)
C1 S1 C1 . 6_565 103.52(12)
S1 C1 H1A . . 106.9(12)
S1 C1 H1B . . 105.9(13)
C1 C1 S1 2_655 . 112.07(9)
C1 C1 H1A 2_655 . 113.1(11)
C1 C1 H1B 2_655 . 110.6(13)
H1A C1 H1B . . 108.0(17)

loop_
_geom_bond_atom_site_label_1
_geom_bond_atom_site_label_2
_geom_bond_site_symmetry_2
_geom_bond_distance
S1 O1 . 1.444(2)
S1 O2 . 1.4456(19)
S1 C1 . 1.7768(19)
S1 C1 6_565 1.7768(19)
C1 C1 2_655 1.523(3)
C1 H1A . 0.949(19)
C1 H1B . 0.90(2)

loop_
_geom_torsion_atom_site_label_1
_geom_torsion_atom_site_label_2
_geom_torsion_atom_site_label_3
_geom_torsion_atom_site_label_4
_geom_torsion_site_symmetry_1
_geom_torsion_site_symmetry_4
_geom_torsion
O1 S1 C1 C1 . 2_655 174.03(12)
O2 S1 C1 C1 . 2_655 -56.47(15)
C1 S1 C1 C1 6_565 2_655 59.03(17)

loop_
_twin_individual_id
_twin_individual_mass_fraction_refined
1 0.484(4)
2 0.516(4)

_cod_database_fobs_code 2242890
